data_2207366
loop_
_publ_author_name
'Jing, Zuo-Liang'
'Fan, Zhi'
'Yu, Ming'
'Chen, Xin'
'Diao, Chun-Hua'
'Deng, Qi-Liang'

_publ_section_title 4-[(3-Hydroxybenzylidene)amino]-1,5-dimethyl-2-phenyl-1<i>H</i>-pyrazol-3(2<i>H</i>)-one
_journal_coeditor_code WK6060
_journal_issue 11
_journal_name_full 'Acta Crystallographica Section E'
_journal_page_first o3532
_journal_page_last o3533
_journal_paper_doi 10.1107/S1600536805030990
_journal_volume 61
_journal_year 2005
_chemical_formula_iupac 'C18 H17 N3 O2'
_chemical_formula_moiety 'C18 H17 N3 O2'
_chemical_formula_sum 'C18 H17 N3 O2'
_chemical_formula_weight 307.35
_chemical_name_systematic
;
4-[(3-Hydroxybenzylidene)amino]-1,5-dimethyl-2-phenyl-1H-pyrazol-3(2H)-one
;
_space_group_IT_number 14
_symmetry_cell_setting monoclinic
_symmetry_space_group_name_Hall '-P 2ybc'
_symmetry_space_group_name_H-M 'P 1 21/c 1'
_atom_sites_solution_hydrogens 'geom & difmap (OH)'
_atom_sites_solution_primary direct
_atom_sites_solution_secondary difmap
_audit_creation_method SHELXL-97
_cell_angle_alpha 90.00
_cell_angle_beta 90.204(8)
_cell_angle_gamma 90.00
_cell_formula_units_Z 4
_cell_length_a 12.885(8)
_cell_length_b 7.012(4)
_cell_length_c 17.109(10)
_cell_measurement_reflns_used 3578
_cell_measurement_temperature 294(2)
_cell_measurement_theta_max 27.59
_cell_measurement_theta_min 2.85
_cell_volume 1545.8(16)
_computing_cell_refinement 'SAINT (Bruker, 1998)'
_computing_data_collection 'SMART (Bruker, 1998)'
_computing_data_reduction SAINT
_computing_molecular_graphics 'SHELXTL (Sheldrick, 1997b)'
_computing_publication_material SHELXTL
_computing_structure_refinement 'SHELXL97 (Sheldrick, 1997a)'
_computing_structure_solution 'SHELXS97 (Sheldrick, 1997a)'
_diffrn_ambient_temperature 294(2)
_diffrn_measured_fraction_theta_full 0.993
_diffrn_measured_fraction_theta_max 0.993
_diffrn_measurement_device_type 'Bruker APEX-II CCD'
_diffrn_measurement_method '\f and \w'
_diffrn_radiation_monochromator graphite
_diffrn_radiation_source 'fine-focus sealed tube'
_diffrn_radiation_type MoK\a
_diffrn_radiation_wavelength 0.71073
_diffrn_reflns_av_R_equivalents 0.0236
_diffrn_reflns_av_sigmaI/netI 0.0295
_diffrn_reflns_limit_h_max 16
_diffrn_reflns_limit_h_min -13
_diffrn_reflns_limit_k_max 9
_diffrn_reflns_limit_k_min -8
_diffrn_reflns_limit_l_max 22
_diffrn_reflns_limit_l_min -17
_diffrn_reflns_number 9740
_diffrn_reflns_theta_full 27.77
_diffrn_reflns_theta_max 27.77
_diffrn_reflns_theta_min 2.38
_diffrn_standards_decay_% 0
_diffrn_standards_interval_count 0
_diffrn_standards_interval_time 0
_diffrn_standards_number 0
_exptl_absorpt_coefficient_mu 0.088
_exptl_absorpt_correction_T_max 0.983
_exptl_absorpt_correction_T_min 0.960
_exptl_absorpt_correction_type multi-scan
_exptl_absorpt_process_details '(SADABS; Sheldrick, 1996)'
_exptl_crystal_colour yellow
_exptl_crystal_density_diffrn 1.321
_exptl_crystal_density_method 'not measured'
_exptl_crystal_description block
_exptl_crystal_F_000 648
_exptl_crystal_size_max 0.38
_exptl_crystal_size_mid 0.32
_exptl_crystal_size_min 0.20
_refine_diff_density_max 0.182
_refine_diff_density_min -0.224
_refine_ls_extinction_method none
_refine_ls_goodness_of_fit_ref 1.047
_refine_ls_hydrogen_treatment mixed
_refine_ls_matrix_type full
_refine_ls_number_parameters 211
_refine_ls_number_reflns 3621
_refine_ls_number_restraints 0
_refine_ls_restrained_S_all 1.047
_refine_ls_R_factor_all 0.0660
_refine_ls_R_factor_gt 0.0489
_refine_ls_shift/su_max 0.001
_refine_ls_shift/su_mean 0.000
_refine_ls_structure_factor_coef Fsqd
_refine_ls_weighting_details 'calc w = 1/[\s^2^(Fo^2^)+(0.0454P)^2^+0.7122P] where P = (Fo^2^+2Fc^2^)/3'
_refine_ls_weighting_scheme calc
_refine_ls_wR_factor_gt 0.1206
_refine_ls_wR_factor_ref 0.1288
_reflns_number_gt 2743
_reflns_number_total 3621
_reflns_threshold_expression I>2\s(I)
_cod_data_source_file wk6060.cif
_cod_data_source_block I
_cod_depositor_comments
;
The following automatic conversions were performed:
'_symmetry_cell_setting' value 'Monoclinic' changed to 'monoclinic'
according to '/home/saulius/struct/CIF-dictionaries/cif_core.dic'
dictionary named 'cif_core.dic' version 2.4.1 from 2010-06-29.

Automatic conversion script
Id: cif_fix_enum 1527 2010-12-29 10:47:43Z saulius 

The following automatic conversions were performed:

'_symmetry_cell_setting' value 'Monoclinic' changed to 'monoclinic'
according to /home/saulius/struct/CIF-dictionaries/cif_core.dic
dictionary named 'cif_core.dic' version 2.4.1 from 2010-06-29.

Automatic conversion script
Id: cif_fix_values 1715 2011-07-08 13:25:40Z adriana 
;
_cod_original_sg_symbol_Hall -P2ybc
_cod_original_sg_symbol_H-M ' P 21/c'
_cod_database_code 2207366

loop_
_symmetry_equiv_pos_as_xyz
'x, y, z'
'-x, y+1/2, -z+1/2'
'-x, -y, -z'
'x, -y-1/2, z-1/2'

loop_
_atom_site_label
_atom_site_fract_x
_atom_site_fract_y
_atom_site_fract_z
_atom_site_U_iso_or_equiv
_atom_site_adp_type
_atom_site_calc_flag
_atom_site_refinement_flags
_atom_site_occupancy
_atom_site_type_symbol
O1 0.65823(10) 0.76665(18) 0.89654(8) 0.0479(3) Uani d . 1 O
O2 0.17351(11) 0.4142(2) 1.04085(10) 0.0644(4) Uani d . 1 O
H2 0.2260 0.3609 1.0570 0.097 Uiso calc R 1 H
N1 0.67186(12) 1.2058(2) 0.80422(9) 0.0420(4) Uani d . 1 N
N2 0.71732(11) 1.0375(2) 0.83160(9) 0.0403(4) Uani d . 1 N
N3 0.45184(11) 1.0091(2) 0.89791(8) 0.0391(3) Uani d . 1 N
C3 0.64239(13) 0.9314(2) 0.87194(10) 0.0372(4) Uani d . 1 C
C4 0.55179(13) 1.0487(2) 0.87273(10) 0.0352(4) Uani d . 1 C
C5 0.57494(13) 1.2145(2) 0.83303(10) 0.0374(4) Uani d . 1 C
C6 0.73848(16) 1.3646(3) 0.78163(13) 0.0527(5) Uani d . 1 C
H6A 0.6964 1.4739 0.7698 0.079 Uiso calc R 1 H
H6B 0.7780 1.3297 0.7364 0.079 Uiso calc R 1 H
H6C 0.7849 1.3947 0.8239 0.079 Uiso calc R 1 H
C7 0.79905(13) 0.9511(2) 0.78725(11) 0.0385(4) Uani d . 1 C
C8 0.87997(14) 0.8669(3) 0.82716(13) 0.0470(5) Uani d . 1 C
H8 0.8832 0.8726 0.8814 0.056 Uiso calc R 1 H
C9 0.95645(16) 0.7736(3) 0.78520(16) 0.0605(6) Uani d . 1 C
H9 1.0105 0.7135 0.8116 0.073 Uiso calc R 1 H
C10 0.95307(17) 0.7691(3) 0.70486(16) 0.0626(6) Uani d . 1 C
H10 1.0052 0.7075 0.6771 0.075 Uiso calc R 1 H
C11 0.87258(17) 0.8558(3) 0.66562(13) 0.0550(5) Uani d . 1 C
H11 0.8707 0.8536 0.6113 0.066 Uiso calc R 1 H
C12 0.79429(15) 0.9464(3) 0.70665(12) 0.0459(4) Uani d . 1 C
H12 0.7392 1.0034 0.6802 0.055 Uiso calc R 1 H
C13 0.50737(16) 1.3844(3) 0.82184(14) 0.0554(5) Uani d . 1 C
H13A 0.5380 1.4924 0.8475 0.083 Uiso calc R 1 H
H13B 0.4402 1.3597 0.8438 0.083 Uiso calc R 1 H
H13C 0.5003 1.4106 0.7670 0.083 Uiso calc R 1 H
C14 0.43023(13) 0.8552(2) 0.93468(10) 0.0385(4) Uani d . 1 C
H14 0.4832 0.7706 0.9476 0.046 Uiso calc R 1 H
C15 0.32274(13) 0.8105(2) 0.95677(10) 0.0371(4) Uani d . 1 C
C16 0.30073(13) 0.6346(3) 0.99086(10) 0.0404(4) Uani d . 1 C
H16 0.3543 0.5491 1.0011 0.049 Uiso calc R 1 H
C17 0.19950(14) 0.5865(3) 1.00952(11) 0.0446(4) Uani d . 1 C
C18 0.11954(15) 0.7142(3) 0.99486(12) 0.0500(5) Uani d . 1 C
H18 0.0515 0.6825 1.0073 0.060 Uiso calc R 1 H
C19 0.14203(15) 0.8889(3) 0.96161(13) 0.0521(5) Uani d . 1 C
H19 0.0885 0.9748 0.9521 0.063 Uiso calc R 1 H
C20 0.24215(14) 0.9380(3) 0.94238(11) 0.0457(4) Uani d . 1 C
H20 0.2559 1.0560 0.9198 0.055 Uiso calc R 1 H

loop_
_atom_site_aniso_label
_atom_site_aniso_U_11
_atom_site_aniso_U_22
_atom_site_aniso_U_33
_atom_site_aniso_U_12
_atom_site_aniso_U_13
_atom_site_aniso_U_23
O1 0.0437(7) 0.0364(6) 0.0637(9) 0.0038(5) 0.0049(6) 0.0148(6)
O2 0.0479(8) 0.0594(9) 0.0860(11) -0.0066(7) -0.0023(8) 0.0329(8)
N1 0.0441(8) 0.0312(7) 0.0507(9) 0.0016(6) 0.0050(7) 0.0078(6)
N2 0.0383(8) 0.0328(7) 0.0498(9) 0.0030(6) 0.0059(6) 0.0086(6)
N3 0.0362(8) 0.0413(8) 0.0397(8) 0.0000(6) -0.0002(6) 0.0012(6)
C3 0.0373(9) 0.0342(8) 0.0402(9) -0.0018(7) -0.0002(7) 0.0033(7)
C4 0.0364(8) 0.0343(8) 0.0349(8) 0.0012(7) -0.0017(7) 0.0008(7)
C5 0.0396(9) 0.0346(8) 0.0381(9) 0.0007(7) -0.0018(7) 0.0009(7)
C6 0.0584(12) 0.0367(9) 0.0630(13) -0.0065(9) 0.0123(10) 0.0073(9)
C7 0.0324(8) 0.0316(8) 0.0514(10) -0.0036(7) 0.0041(7) 0.0031(7)
C8 0.0409(10) 0.0405(9) 0.0595(12) -0.0015(8) -0.0010(8) 0.0118(9)
C9 0.0429(11) 0.0473(11) 0.0912(18) 0.0118(9) 0.0011(11) 0.0149(11)
C10 0.0535(12) 0.0467(11) 0.0878(18) 0.0092(10) 0.0180(12) -0.0036(12)
C11 0.0591(12) 0.0479(11) 0.0582(13) -0.0037(10) 0.0114(10) -0.0093(10)
C12 0.0404(10) 0.0445(10) 0.0527(11) -0.0006(8) -0.0022(8) 0.0006(9)
C13 0.0542(12) 0.0441(10) 0.0680(14) 0.0128(9) 0.0019(10) 0.0134(10)
C14 0.0368(9) 0.0376(9) 0.0409(9) 0.0032(7) 0.0002(7) 0.0012(7)
C15 0.0377(9) 0.0395(9) 0.0343(9) 0.0009(7) 0.0008(7) 0.0002(7)
C16 0.0365(9) 0.0419(9) 0.0429(10) 0.0041(7) -0.0023(7) 0.0063(8)
C17 0.0438(10) 0.0459(10) 0.0441(10) -0.0041(8) -0.0015(8) 0.0099(8)
C18 0.0357(9) 0.0563(12) 0.0581(12) -0.0007(8) 0.0040(8) 0.0091(10)
C19 0.0392(10) 0.0518(11) 0.0654(13) 0.0110(8) 0.0024(9) 0.0110(10)
C20 0.0445(10) 0.0404(9) 0.0521(11) 0.0040(8) 0.0043(8) 0.0092(8)

loop_
_atom_type_symbol
_atom_type_description
_atom_type_scat_dispersion_real
_atom_type_scat_dispersion_imag
_atom_type_scat_source
C C 0.0033 0.0016 'International Tables Vol C Tables 4.2.6.8 and 6.1.1.4'
H H 0.0000 0.0000 'International Tables Vol C Tables 4.2.6.8 and 6.1.1.4'
N N 0.0061 0.0033 'International Tables Vol C Tables 4.2.6.8 and 6.1.1.4'
O O 0.0106 0.0060 'International Tables Vol C Tables 4.2.6.8 and 6.1.1.4'

loop_
_geom_angle_atom_site_label_1
_geom_angle_atom_site_label_2
_geom_angle_atom_site_label_3
_geom_angle
C17 O2 H2 109.5
C5 N1 N2 107.69(14)
C5 N1 C6 127.60(15)
N2 N1 C6 119.14(15)
N1 N2 C3 108.94(14)
N1 N2 C7 119.14(14)
C3 N2 C7 122.97(14)
C14 N3 C4 121.68(15)
O1 C3 N2 123.09(16)
O1 C3 C4 131.60(16)
N2 C3 C4 105.25(14)
C5 C4 N3 121.61(15)
C5 C4 C3 107.62(15)
N3 C4 C3 130.31(16)
N1 C5 C4 110.17(15)
N1 C5 C13 122.19(16)
C4 C5 C13 127.64(17)
N1 C6 H6A 109.5
N1 C6 H6B 109.5
H6A C6 H6B 109.5
N1 C6 H6C 109.5
H6A C6 H6C 109.5
H6B C6 H6C 109.5
C8 C7 C12 121.06(17)
C8 C7 N2 118.34(17)
C12 C7 N2 120.55(16)
C7 C8 C9 119.0(2)
C7 C8 H8 120.5
C9 C8 H8 120.5
C10 C9 C8 120.6(2)
C10 C9 H9 119.7
C8 C9 H9 119.7
C11 C10 C9 119.9(2)
C11 C10 H10 120.0
C9 C10 H10 120.0
C10 C11 C12 120.3(2)
C10 C11 H11 119.8
C12 C11 H11 119.8
C7 C12 C11 119.15(19)
C7 C12 H12 120.4
C11 C12 H12 120.4
C5 C13 H13A 109.5
C5 C13 H13B 109.5
H13A C13 H13B 109.5
C5 C13 H13C 109.5
H13A C13 H13C 109.5
H13B C13 H13C 109.5
N3 C14 C15 120.84(16)
N3 C14 H14 119.6
C15 C14 H14 119.6
C20 C15 C16 119.33(16)
C20 C15 C14 121.36(16)
C16 C15 C14 119.29(15)
C17 C16 C15 120.31(16)
C17 C16 H16 119.8
C15 C16 H16 119.8
O2 C17 C16 122.60(17)
O2 C17 C18 117.36(17)
C16 C17 C18 120.03(18)
C19 C18 C17 119.34(18)
C19 C18 H18 120.3
C17 C18 H18 120.3
C20 C19 C18 121.23(18)
C20 C19 H19 119.4
C18 C19 H19 119.4
C19 C20 C15 119.75(18)
C19 C20 H20 120.1
C15 C20 H20 120.1

loop_
_geom_bond_atom_site_label_1
_geom_bond_atom_site_label_2
_geom_bond_distance
O1 C3 1.246(2)
O2 C17 1.364(2)
O2 H2 0.8200
N1 C5 1.346(2)
N1 N2 1.398(2)
N1 C6 1.459(2)
N2 C3 1.403(2)
N2 C7 1.434(2)
N3 C14 1.280(2)
N3 C4 1.388(2)
C3 C4 1.428(2)
C4 C5 1.380(2)
C5 C13 1.487(3)
C6 H6A 0.9600
C6 H6B 0.9600
C6 H6C 0.9600
C7 C8 1.377(3)
C7 C12 1.381(3)
C8 C9 1.385(3)
C8 H8 0.9300
C9 C10 1.376(4)
C9 H9 0.9300
C10 C11 1.375(3)
C10 H10 0.9300
C11 C12 1.385(3)
C11 H11 0.9300
C12 H12 0.9300
C13 H13A 0.9600
C13 H13B 0.9600
C13 H13C 0.9600
C14 C15 1.471(3)
C14 H14 0.9300
C15 C20 1.391(3)
C15 C16 1.394(3)
C16 C17 1.386(3)
C16 H16 0.9300
C17 C18 1.387(3)
C18 C19 1.382(3)
C18 H18 0.9300
C19 C20 1.376(3)
C19 H19 0.9300
C20 H20 0.9300

loop_
_geom_hbond_atom_site_label_D
_geom_hbond_atom_site_label_H
_geom_hbond_atom_site_label_A
_geom_hbond_site_symmetry_A
_geom_hbond_distance_DH
_geom_hbond_distance_HA
_geom_hbond_distance_DA
_geom_hbond_angle_DHA
_geom_hbond_publ_flag
O2 H2 O1 3_667 0.82 1.91 2.727(2) 175 yes

loop_
_geom_torsion_atom_site_label_1
_geom_torsion_atom_site_label_2
_geom_torsion_atom_site_label_3
_geom_torsion_atom_site_label_4
_geom_torsion
C5 N1 N2 C3 5.96(19)
C6 N1 N2 C3 161.63(16)
C5 N1 N2 C7 154.17(15)
C6 N1 N2 C7 -50.2(2)
N1 N2 C3 O1 173.13(16)
C7 N2 C3 O1 26.4(3)
N1 N2 C3 C4 -4.09(19)
C7 N2 C3 C4 -150.83(16)
C14 N3 C4 C5 179.92(17)
C14 N3 C4 C3 8.6(3)
O1 C3 C4 C5 -176.08(19)
N2 C3 C4 C5 0.81(19)
O1 C3 C4 N3 -3.9(3)
N2 C3 C4 N3 173.03(17)
N2 N1 C5 C4 -5.5(2)
C6 N1 C5 C4 -158.44(18)
N2 N1 C5 C13 174.05(17)
C6 N1 C5 C13 21.1(3)
N3 C4 C5 N1 -170.13(15)
C3 C4 C5 N1 2.9(2)
N3 C4 C5 C13 10.4(3)
C3 C4 C5 C13 -176.57(18)
N1 N2 C7 C8 142.85(16)
C3 N2 C7 C8 -73.6(2)
N1 N2 C7 C12 -39.6(2)
C3 N2 C7 C12 103.9(2)
C12 C7 C8 C9 -1.1(3)
N2 C7 C8 C9 176.41(17)
C7 C8 C9 C10 1.6(3)
C8 C9 C10 C11 -0.8(3)
C9 C10 C11 C12 -0.5(3)
C8 C7 C12 C11 -0.2(3)
N2 C7 C12 C11 -177.65(17)
C10 C11 C12 C7 1.0(3)
C4 N3 C14 C15 -176.34(16)
N3 C14 C15 C20 -3.6(3)
N3 C14 C15 C16 174.63(16)
C20 C15 C16 C17 0.6(3)
C14 C15 C16 C17 -177.62(17)
C15 C16 C17 O2 178.07(18)
C15 C16 C17 C18 -0.5(3)
O2 C17 C18 C19 -178.64(19)
C16 C17 C18 C19 0.0(3)
C17 C18 C19 C20 0.4(3)
C18 C19 C20 C15 -0.3(3)
C16 C15 C20 C19 -0.2(3)
C14 C15 C20 C19 177.95(18)

loop_
_cod_related_entry_id
_cod_related_entry_database
_cod_related_entry_code
1 ChemSpider 30654889
